data_7159450
loop_
_publ_author_name
'Qi, Rui'
'Bai, Tianwen'
'Tang, Shuwang'
'Hou, Ming'
'Zhang, Zhide'
'Xie, Wenlin'
'Deng, Yangling'
'Zhou, Hongwei'
'Qiu, Guanyinsheng'

_publ_section_title
;
 Solvent-promoted photochemical carbonylation of benzylic C-H bonds under
 iron catalysis.
;
_journal_issue 26
_journal_name_full 'Organic &amp; biomolecular chemistry'
_journal_page_first 5382
_journal_page_last 5386
_journal_paper_doi 10.1039/d3ob00328k
_journal_volume 21
_journal_year 2023
_chemical_formula_moiety 'C14 H9 O'
_chemical_formula_sum 'C14 H9 O'
_chemical_formula_weight 193.21
_space_group_crystal_system monoclinic
_space_group_IT_number 15
_space_group_name_Hall '-I 2ya'
_space_group_name_H-M_alt 'I 1 2/a 1'
_atom_sites_solution_hydrogens geom
_atom_sites_solution_primary dual
_audit_creation_date 2022-11-28
_audit_creation_method
;
Olex2 1.2
(compiled 2017.08.10 svn.r3458 for OlexSys, GUI svn.r5381)
;
_audit_update_record
;
2022-12-09 deposited with the CCDC.	2023-06-06 downloaded from the CCDC.
;
_cell_angle_alpha 90
_cell_angle_beta 90.970(5)
_cell_angle_gamma 90
_cell_formula_units_Z 8
_cell_length_a 17.8930(10)
_cell_length_b 7.7491(4)
_cell_length_c 13.6613(7)
_cell_measurement_reflns_used 1294
_cell_measurement_temperature 293(2)
_cell_measurement_theta_max 72.2400
_cell_measurement_theta_min 4.0480
_cell_volume 1893.93(17)
_computing_cell_refinement 'CrysAlisPro 1.171.39.46 (Rigaku OD, 2018)'
_computing_data_collection 'CrysAlisPro 1.171.39.46 (Rigaku OD, 2018)'
_computing_data_reduction 'CrysAlisPro 1.171.39.46 (Rigaku OD, 2018)'
_computing_molecular_graphics 'Olex2 (Dolomanov et al., 2009)'
_computing_publication_material 'Olex2 (Dolomanov et al., 2009)'
_computing_structure_refinement 'ShelXL (Sheldrick, 2015)'
_computing_structure_solution 'ShelXT (Sheldrick, 2015)'
_diffrn_ambient_temperature 293(2)
_diffrn_detector 'CCD plate'
_diffrn_detector_area_resol_mean 16.0802
_diffrn_detector_type Eos
_diffrn_measured_fraction_theta_full 0.998
_diffrn_measured_fraction_theta_max 0.978
_diffrn_measurement_details
;
List of Runs (angles in degrees, time in seconds):

  # Type    Start    End  Width  t~exp~   \w     \q     \k     \f   Frames
#--------------------------------------------------------------------------
  1  \w     79.00 109.00   1.00    1.00    --   36.33 178.00  30.00   30
  2  \w     43.00  69.00   1.00    1.00    --   36.33 -99.00 -30.00   26
  3  \w     12.00  41.00   1.00    1.00    --   36.33  77.00 150.00   29
  4  \w     -1.00  25.00   1.00    1.00    --   36.33 -99.00 -30.00   26
  5  \w     54.00 103.00   1.00    1.00    --   36.33  77.00-150.00   49
  6  \w     12.00  49.00   1.00    1.00    --   36.33  77.00-150.00   37
  7  \w     58.00 109.00   1.00    1.00    --   36.33 178.00  90.00   51
  8  \w     63.00  89.00   1.00    1.00    --   36.33-178.00-150.00   26
  9  \w     65.00 100.00   1.00    1.00    --   36.33  77.00 150.00   35
 10  \w     62.00 113.00   1.00    2.38    --  108.00-111.00 -30.00   51
 11  \w     49.00 124.00   1.00    2.38    --  108.00 -61.00-180.00   75
 12  \w     45.00  88.00   1.00    2.38    --  108.00 -77.00  90.00   43
 13  \w     83.00 123.00   1.00    2.38    --  108.00 -45.00  30.00   40
 14  \w     43.00  68.00   1.00    2.38    --  108.00 -45.00  30.00   25
 15  \w     44.00 107.00   1.00    2.38    --  108.00 -95.00-180.00   63
 16  \w     94.00 165.00   1.00    2.38    --  108.00  45.00   0.00   71
 17  \w     94.00 136.00   1.00    2.38    --  108.00  61.00 -60.00   42
;
_diffrn_measurement_device 'four-circle diffractometer'
_diffrn_measurement_device_type 'Xcalibur, Eos, Gemini'
_diffrn_measurement_method '\w scans'
_diffrn_orient_matrix_type 'CrysAlisPro convention (1999,Acta A55,543-557)'
_diffrn_orient_matrix_UB_11 0.0840837000
_diffrn_orient_matrix_UB_12 -0.0059262000
_diffrn_orient_matrix_UB_13 0.0262532000
_diffrn_orient_matrix_UB_21 -0.0168607000
_diffrn_orient_matrix_UB_22 -0.1122538000
_diffrn_orient_matrix_UB_23 0.0900515000
_diffrn_orient_matrix_UB_31 0.0085461000
_diffrn_orient_matrix_UB_32 -0.1637907000
_diffrn_orient_matrix_UB_33 -0.0626065000
_diffrn_radiation_monochromator graphite
_diffrn_radiation_probe x-ray
_diffrn_radiation_type CuK\a
_diffrn_radiation_wavelength 1.54184
_diffrn_reflns_av_R_equivalents 0.0224
_diffrn_reflns_av_unetI/netI 0.0302
_diffrn_reflns_Laue_measured_fraction_full 0.998
_diffrn_reflns_Laue_measured_fraction_max 0.978
_diffrn_reflns_limit_h_max 16
_diffrn_reflns_limit_h_min -21
_diffrn_reflns_limit_k_max 5
_diffrn_reflns_limit_k_min -9
_diffrn_reflns_limit_l_max 15
_diffrn_reflns_limit_l_min -16
_diffrn_reflns_number 3062
_diffrn_reflns_point_group_measured_fraction_full 0.998
_diffrn_reflns_point_group_measured_fraction_max 0.978
_diffrn_reflns_theta_full 67.684
_diffrn_reflns_theta_max 71.830
_diffrn_reflns_theta_min 4.944
_diffrn_source 'fine-focus sealed X-ray tube'
_diffrn_source_type 'Enhance (Cu) X-ray Source'
_exptl_absorpt_coefficient_mu 0.663
_exptl_absorpt_correction_T_max 1.00000
_exptl_absorpt_correction_T_min 0.40357
_exptl_absorpt_correction_type multi-scan
_exptl_absorpt_process_details
;
CrysAlisPro 1.171.39.46 (Rigaku Oxford Diffraction, 2018)
Empirical absorption correction using spherical harmonics,
 implemented in SCALE3 ABSPACK scaling algorithm.
;
_exptl_crystal_colour colorless
_exptl_crystal_density_diffrn 1.355
_exptl_crystal_description block
_exptl_crystal_F_000 808
_refine_diff_density_max 0.387
_refine_diff_density_min -0.680
_refine_diff_density_rms 0.203
_refine_ls_extinction_method none
_refine_ls_goodness_of_fit_ref 1.085
_refine_ls_hydrogen_treatment constr
_refine_ls_matrix_type full
_refine_ls_number_parameters 136
_refine_ls_number_reflns 1819
_refine_ls_number_restraints 0
_refine_ls_restrained_S_all 1.085
_refine_ls_R_factor_all 0.0759
_refine_ls_R_factor_gt 0.0670
_refine_ls_shift/su_max 0.000
_refine_ls_shift/su_mean 0.000
_refine_ls_structure_factor_coef Fsqd
_refine_ls_weighting_details 'w=1/[\s^2^(Fo^2^)+(0.1063P)^2^+0.1837P] where P=(Fo^2^+2Fc^2^)/3'
_refine_ls_weighting_scheme calc
_refine_ls_wR_factor_gt 0.1604
_refine_ls_wR_factor_ref 0.1731
_reflns_Friedel_coverage 0.000
_reflns_number_gt 1511
_reflns_number_total 1819
_reflns_threshold_expression 'I > 2\s(I)'
_cod_data_source_file d3ob00328k2.cif
_cod_data_source_block 20220623-1
_cod_database_code 7159450
_shelx_shelxl_version_number 2016/6
_chemical_oxdiff_formula 'C H O N'
_shelx_space_group_comment
;
The symmetry employed for this shelxl refinement is uniquely defined
by the following loop, which should always be used as a source of
symmetry information in preference to the above space-group names.
They are only intended as comments.
;
_reflns_odcompleteness_completeness 99.95
_reflns_odcompleteness_iscentric 1
_reflns_odcompleteness_theta 66.97
_olex2_refinement_description
;
1. Fixed Uiso
 At 1.2 times of:
  All C(H) groups
2.a Ternary CH refined with riding coordinates:
 C002(H002)
2.b Aromatic/amide H refined with riding coordinates:
 C007(H007), C008(H008), C00A(H00A), C00B(H00B), C00C(H00C), C00D(H00D),
 C00E(H00E), C00F(H00F)
;
_olex2_submission_special_instructions 'No special instructions were received'
_oxdiff_exptl_absorpt_empirical_details
;
Empirical correction (ABSPACK) includes:
- Absorption correction using spherical harmonics
- Frame scaling
;
_oxdiff_exptl_absorpt_empirical_full_max 2.975
_oxdiff_exptl_absorpt_empirical_full_min 0.643

loop_
_space_group_symop_operation_xyz
'x, y, z'
'-x+1/2, y, -z'
'x+1/2, y+1/2, z+1/2'
'-x+1, y+1/2, -z+1/2'
'-x, -y, -z'
'x-1/2, -y, z'
'-x+1/2, -y+1/2, -z+1/2'
'x, -y+1/2, z+1/2'

loop_
_atom_site_label
_atom_site_type_symbol
_atom_site_fract_x
_atom_site_fract_y
_atom_site_fract_z
_atom_site_U_iso_or_equiv
_atom_site_adp_type
_atom_site_occupancy
_atom_site_site_symmetry_order
_atom_site_calc_flag
_atom_site_refinement_flags_posn
_atom_site_refinement_flags_adp
_atom_site_refinement_flags_occupancy
_atom_site_disorder_assembly
_atom_site_disorder_group
O001 O 0.61696(10) -0.00674(19) 0.31860(15) 0.0821(6) Uani 1 1 d . . . . .
C002 C 0.74856(8) 0.38370(18) 0.44117(9) 0.0351(4) Uani 1 1 d . . . . .
H002 H 0.779138 0.480546 0.418921 0.042 Uiso 1 1 calc R . . . .
C003 C 0.78278(9) 0.22046(19) 0.40233(10) 0.0363(4) Uani 1 1 d . . . . .
C004 C 0.66947(9) 0.41589(19) 0.40633(10) 0.0384(4) Uani 1 1 d . . . . .
C005 C 0.62528(9) 0.2851(2) 0.36548(11) 0.0419(4) Uani 1 1 d . . . . .
C006 C 0.73784(10) 0.0872(2) 0.36498(11) 0.0415(4) Uani 1 1 d . . . . .
C007 C 0.85987(9) 0.1940(2) 0.40781(11) 0.0451(4) Uani 1 1 d . . . . .
H007 H 0.890866 0.282927 0.429561 0.054 Uiso 1 1 calc R . . . .
C008 C 0.63722(10) 0.5778(2) 0.42028(13) 0.0476(4) Uani 1 1 d . . . . .
H008 H 0.665870 0.666698 0.447025 0.057 Uiso 1 1 calc R . . . .
C009 C 0.65667(10) 0.1114(2) 0.34828(12) 0.0489(5) Uani 1 1 d . . . . .
C00A C 0.55043(10) 0.3174(3) 0.34015(13) 0.0525(5) Uani 1 1 d . . . . .
H00A H 0.521298 0.229718 0.312969 0.063 Uiso 1 1 calc R . . . .
C00B C 0.56322(11) 0.6077(3) 0.39488(14) 0.0570(5) Uani 1 1 d . . . . .
H00B H 0.542589 0.716416 0.404659 0.068 Uiso 1 1 calc R . . . .
C00C C 0.89087(11) 0.0380(3) 0.38147(13) 0.0561(5) Uani 1 1 d . . . . .
H00C H 0.942353 0.022599 0.386272 0.067 Uiso 1 1 calc R . . . .
C00D C 0.77000(12) -0.0698(2) 0.33859(13) 0.0537(5) Uani 1 1 d . . . . .
H00D H 0.739740 -0.158046 0.314340 0.064 Uiso 1 1 calc R . . . .
C00E C 0.51966(11) 0.4771(3) 0.35502(14) 0.0583(5) Uani 1 1 d . . . . .
H00E H 0.469820 0.497483 0.338409 0.070 Uiso 1 1 calc R . . . .
C00F C 0.84602(12) -0.0957(3) 0.34800(14) 0.0596(5) Uani 1 1 d . . . . .
H00F H 0.866874 -0.201769 0.332036 0.071 Uiso 1 1 calc R . . . .

loop_
_atom_site_aniso_label
_atom_site_aniso_U_11
_atom_site_aniso_U_22
_atom_site_aniso_U_33
_atom_site_aniso_U_23
_atom_site_aniso_U_13
_atom_site_aniso_U_12
O001 0.0732(11) 0.0527(8) 0.1192(14) -0.0154(8) -0.0376(10) -0.0110(7)
C002 0.0396(8) 0.0324(7) 0.0332(8) 0.0023(5) -0.0032(5) -0.0034(5)
C003 0.0433(8) 0.0385(7) 0.0270(6) 0.0024(5) 0.0006(5) -0.0009(6)
C004 0.0419(8) 0.0400(8) 0.0333(7) 0.0079(5) -0.0034(6) -0.0003(6)
C005 0.0440(9) 0.0468(9) 0.0346(7) 0.0058(6) -0.0072(6) -0.0035(7)
C006 0.0536(10) 0.0397(8) 0.0310(7) -0.0008(6) -0.0028(6) -0.0013(7)
C007 0.0448(9) 0.0525(9) 0.0381(8) -0.0025(6) 0.0045(6) 0.0008(7)
C008 0.0500(10) 0.0426(9) 0.0501(9) 0.0065(7) -0.0039(7) 0.0029(7)
C009 0.0564(11) 0.0443(9) 0.0456(9) -0.0003(6) -0.0132(7) -0.0074(7)
C00A 0.0452(9) 0.0672(11) 0.0448(9) 0.0057(7) -0.0084(7) -0.0047(8)
C00B 0.0543(11) 0.0571(10) 0.0595(11) 0.0108(8) 0.0004(8) 0.0167(8)
C00C 0.0526(10) 0.0662(12) 0.0499(9) -0.0039(8) 0.0091(7) 0.0118(8)
C00D 0.0710(12) 0.0442(9) 0.0458(9) -0.0092(7) 0.0029(8) -0.0021(8)
C00E 0.0428(9) 0.0778(13) 0.0541(10) 0.0111(9) -0.0060(7) 0.0067(9)
C00F 0.0712(13) 0.0502(10) 0.0577(10) -0.0065(8) 0.0123(9) 0.0159(9)

loop_
_atom_type_symbol
_atom_type_description
_atom_type_scat_dispersion_real
_atom_type_scat_dispersion_imag
_atom_type_scat_source
C C 0.0181 0.0091 'International Tables Vol C Tables 4.2.6.8 and 6.1.1.4'
H H 0.0000 0.0000 'International Tables Vol C Tables 4.2.6.8 and 6.1.1.4'
O O 0.0492 0.0322 'International Tables Vol C Tables 4.2.6.8 and 6.1.1.4'

loop_
_geom_angle_atom_site_label_1
_geom_angle_atom_site_label_2
_geom_angle_atom_site_label_3
_geom_angle
_geom_angle_site_symmetry_1
_geom_angle_site_symmetry_3
_geom_angle_publ_flag
C002 C002 H002 107.6 2_656 . ?
C003 C002 C002 110.25(9) . 2_656 ?
C003 C002 H002 107.6 . . ?
C003 C002 C004 114.41(12) . . ?
C004 C002 C002 109.26(14) . 2_656 ?
C004 C002 H002 107.6 . . ?
C006 C003 C002 120.91(14) . . ?
C007 C003 C002 120.79(14) . . ?
C007 C003 C006 118.20(15) . . ?
C005 C004 C002 121.92(14) . . ?
C008 C004 C002 119.63(14) . . ?
C008 C004 C005 118.33(15) . . ?
C004 C005 C009 120.68(15) . . ?
C004 C005 C00A 120.10(16) . . ?
C00A C005 C009 119.22(15) . . ?
C003 C006 C009 121.30(15) . . ?
C00D C006 C003 120.02(16) . . ?
C00D C006 C009 118.61(16) . . ?
C003 C007 H007 119.5 . . ?
C00C C007 C003 121.05(16) . . ?
C00C C007 H007 119.5 . . ?
C004 C008 H008 119.6 . . ?
C00B C008 C004 120.88(17) . . ?
C00B C008 H008 119.6 . . ?
O001 C009 C005 120.91(18) . . ?
O001 C009 C006 121.30(17) . . ?
C005 C009 C006 117.76(14) . . ?
C005 C00A H00A 119.7 . . ?
C00E C00A C005 120.66(17) . . ?
C00E C00A H00A 119.7 . . ?
C008 C00B H00B 119.8 . . ?
C008 C00B C00E 120.43(17) . . ?
C00E C00B H00B 119.8 . . ?
C007 C00C H00C 119.7 . . ?
C007 C00C C00F 120.57(18) . . ?
C00F C00C H00C 119.7 . . ?
C006 C00D H00D 119.6 . . ?
C00F C00D C006 120.89(18) . . ?
C00F C00D H00D 119.6 . . ?
C00A C00E C00B 119.59(17) . . ?
C00A C00E H00E 120.2 . . ?
C00B C00E H00E 120.2 . . ?
C00C C00F H00F 120.4 . . ?
C00D C00F C00C 119.17(17) . . ?
C00D C00F H00F 120.4 . . ?

loop_
_geom_bond_atom_site_label_1
_geom_bond_atom_site_label_2
_geom_bond_distance
_geom_bond_site_symmetry_2
_geom_bond_publ_flag
O001 C009 1.224(2) . ?
C002 C002 1.607(3) 2_656 ?
C002 H002 0.9800 . ?
C002 C003 1.506(2) . ?
C002 C004 1.506(2) . ?
C003 C006 1.400(2) . ?
C003 C007 1.395(2) . ?
C004 C005 1.396(2) . ?
C004 C008 1.395(2) . ?
C005 C009 1.478(2) . ?
C005 C00A 1.400(2) . ?
C006 C009 1.478(2) . ?
C006 C00D 1.396(2) . ?
C007 H007 0.9300 . ?
C007 C00C 1.381(2) . ?
C008 H008 0.9300 . ?
C008 C00B 1.383(3) . ?
C00A H00A 0.9300 . ?
C00A C00E 1.371(3) . ?
C00B H00B 0.9300 . ?
C00B C00E 1.384(3) . ?
C00C H00C 0.9300 . ?
C00C C00F 1.384(3) . ?
C00D H00D 0.9300 . ?
C00D C00F 1.379(3) . ?
C00E H00E 0.9300 . ?
C00F H00F 0.9300 . ?
